data_4508044
loop_
_publ_author_name
'Thakuria, Ranjit'
'Nangia, Ashwini'

_publ_section_title
;
 Olanzapinium Salts, Isostructural Solvates, and Their Physicochemical
 Properties
;
_journal_issue 8
_journal_name_full 'Crystal Growth &amp; Design'
_journal_page_first 3672
_journal_paper_doi 10.1021/cg400692x
_journal_volume 13
_journal_year 2013
_chemical_formula_moiety 'C17 H20 N4 S, O'
_chemical_formula_sum 'C17 H20 N4 O S'
_chemical_formula_weight 328.43
_chemical_name_systematic
; 
 Olanzapine acetonitrile monohydrate 
;
_space_group_IT_number 15
_symmetry_cell_setting monoclinic
_symmetry_space_group_name_Hall '-C 2yc'
_symmetry_space_group_name_H-M 'C 1 2/c 1'
_atom_sites_solution_hydrogens geom
_atom_sites_solution_primary direct
_atom_sites_solution_secondary difmap
_audit_creation_method SHELXL-97
_cell_angle_alpha 90.00
_cell_angle_beta 125.4670(10)
_cell_angle_gamma 90.00
_cell_formula_units_Z 8
_cell_length_a 24.549(2)
_cell_length_b 12.5131(11)
_cell_length_c 15.1433(13)
_cell_measurement_reflns_used 6093
_cell_measurement_temperature 298(2)
_cell_measurement_theta_max 26.09
_cell_measurement_theta_min 2.69
_cell_volume 3788.6(6)
_computing_cell_refinement 'Bruker SMART'
_computing_data_collection 'Bruker SMART'
_computing_data_reduction 'Bruker SAINT'
_computing_molecular_graphics 'Bruker SHELXTL'
_computing_publication_material 'Bruker SHELXTL'
_computing_structure_refinement 'SHELXL-97 (Sheldrick, 1997)'
_computing_structure_solution 'SHELXS-97 (Sheldrick, 1990)'
_diffrn_ambient_temperature 298(2)
_diffrn_measured_fraction_theta_full 0.997
_diffrn_measured_fraction_theta_max 0.997
_diffrn_measurement_device_type 'CCD area detector'
_diffrn_measurement_method 'phi and omega scans'
_diffrn_radiation_monochromator graphite
_diffrn_radiation_source 'fine-focus sealed tube'
_diffrn_radiation_type MoK\a
_diffrn_radiation_wavelength 0.71073
_diffrn_reflns_av_R_equivalents 0.0238
_diffrn_reflns_av_sigmaI/netI 0.0166
_diffrn_reflns_limit_h_max 30
_diffrn_reflns_limit_h_min -30
_diffrn_reflns_limit_k_max 15
_diffrn_reflns_limit_k_min -15
_diffrn_reflns_limit_l_max 18
_diffrn_reflns_limit_l_min -18
_diffrn_reflns_number 19376
_diffrn_reflns_theta_full 26.09
_diffrn_reflns_theta_max 26.09
_diffrn_reflns_theta_min 1.92
_exptl_absorpt_coefficient_mu 0.180
_exptl_absorpt_correction_T_max 0.9684
_exptl_absorpt_correction_T_min 0.9514
_exptl_absorpt_correction_type multi-scan
_exptl_absorpt_process_details 'Bruker AXS SADABS program'
_exptl_crystal_colour yellow
_exptl_crystal_density_diffrn 1.152
_exptl_crystal_density_method 'not measured'
_exptl_crystal_description block
_exptl_crystal_F_000 1392
_exptl_crystal_size_max 0.28
_exptl_crystal_size_mid 0.26
_exptl_crystal_size_min 0.18
_refine_diff_density_max 0.571
_refine_diff_density_min -0.209
_refine_diff_density_rms 0.048
_refine_ls_extinction_method none
_refine_ls_goodness_of_fit_ref 1.111
_refine_ls_hydrogen_treatment mixed
_refine_ls_matrix_type full
_refine_ls_number_parameters 214
_refine_ls_number_reflns 3755
_refine_ls_number_restraints 0
_refine_ls_restrained_S_all 1.111
_refine_ls_R_factor_all 0.0545
_refine_ls_R_factor_gt 0.0500
_refine_ls_shift/su_max 0.000
_refine_ls_shift/su_mean 0.000
_refine_ls_structure_factor_coef Fsqd
_refine_ls_weighting_details 'calc w=1/[\s^2^(Fo^2^)+(0.0809P)^2^+1.7753P] where P=(Fo^2^+2Fc^2^)/3'
_refine_ls_weighting_scheme calc
_refine_ls_wR_factor_gt 0.1412
_refine_ls_wR_factor_ref 0.1450
_reflns_number_gt 3394
_reflns_number_total 3755
_reflns_threshold_expression >2sigma(I)
_cod_data_source_file cg400692x_si_005.cif
_cod_data_source_block Olanzapine_acetonitrile_monohydrate
_cod_depositor_comments
;
The following automatic conversions were performed:

'_symmetry_cell_setting' value 'Monoclinic' changed to 'monoclinic'
according to /home/saulius/struct/CIF-dictionaries/cif_core.dic
dictionary named 'cif_core.dic' version 2.4.2 from 2011-04-26.

Automatic conversion script
Id: cif_fix_values 1891 2012-01-12 08:04:46Z andrius 
;
_cod_original_sg_symbol_Hall '-C 2yc '
_cod_original_sg_symbol_H-M 'C2/c  '
_cod_database_code 4508044

loop_
_symmetry_equiv_pos_as_xyz
'x, y, z'
'-x, y, -z+1/2'
'x+1/2, y+1/2, z'
'-x+1/2, y+1/2, -z+1/2'
'-x, -y, -z'
'x, -y, z-1/2'
'-x+1/2, -y+1/2, -z'
'x+1/2, -y+1/2, z-1/2'

loop_
_atom_site_label
_atom_site_type_symbol
_atom_site_fract_x
_atom_site_fract_y
_atom_site_fract_z
_atom_site_U_iso_or_equiv
_atom_site_adp_type
_atom_site_occupancy
_atom_site_symmetry_multiplicity
_atom_site_calc_flag
_atom_site_refinement_flags
C1 C 0.43522(9) 0.28645(15) 0.28243(15) 0.0484(4) Uani 1 1 d .
H1 H 0.4402 0.3105 0.2294 0.058 Uiso 1 1 calc R
C2 C 0.48705(9) 0.23124(18) 0.37034(17) 0.0587(5) Uani 1 1 d .
H2 H 0.5258 0.2167 0.3750 0.070 Uiso 1 1 calc R
C3 C 0.48131(10) 0.19779(19) 0.45115(17) 0.0652(6) Uani 1 1 d .
H3 H 0.5165 0.1618 0.5112 0.078 Uiso 1 1 calc R
C4 C 0.42333(10) 0.21790(17) 0.44267(15) 0.0558(5) Uani 1 1 d .
H4 H 0.4197 0.1956 0.4976 0.067 Uiso 1 1 calc R
C5 C 0.37012(8) 0.27117(14) 0.35310(13) 0.0428(4) Uani 1 1 d .
C6 C 0.37553(8) 0.30731(13) 0.27069(13) 0.0403(4) Uani 1 1 d .
C7 C 0.26500(8) 0.35691(13) 0.12627(13) 0.0396(4) Uani 1 1 d .
C8 C 0.23080(8) 0.27603(13) 0.14883(14) 0.0407(4) Uani 1 1 d .
C9 C 0.25363(9) 0.25044(14) 0.25232(14) 0.0430(4) Uani 1 1 d .
C10 C 0.15449(10) 0.14258(15) 0.11443(17) 0.0551(5) Uani 1 1 d .
C11 C 0.17391(9) 0.21323(14) 0.07069(15) 0.0465(4) Uani 1 1 d .
H11 H 0.1523 0.2206 -0.0037 0.056 Uiso 1 1 calc R
C12 C 0.25617(9) 0.48657(14) -0.00220(15) 0.0475(4) Uani 1 1 d .
H12A H 0.2974 0.4547 0.0156 0.057 Uiso 1 1 calc R
H12B H 0.2669 0.5545 0.0354 0.057 Uiso 1 1 calc R
C13 C 0.20912(10) 0.50428(16) -0.12304(15) 0.0548(5) Uani 1 1 d .
H13A H 0.2298 0.5520 -0.1460 0.066 Uiso 1 1 calc R
H13B H 0.2005 0.4367 -0.1604 0.066 Uiso 1 1 calc R
C14 C 0.11460(10) 0.47803(16) -0.11782(16) 0.0555(5) Uani 1 1 d .
H14A H 0.1045 0.4106 -0.1559 0.067 Uiso 1 1 calc R
H14B H 0.0729 0.5088 -0.1364 0.067 Uiso 1 1 calc R
C15 C 0.16059(8) 0.45854(15) 0.00340(15) 0.0466(4) Uani 1 1 d .
H15A H 0.1680 0.5250 0.0418 0.056 Uiso 1 1 calc R
H15B H 0.1399 0.4082 0.0243 0.056 Uiso 1 1 calc R
C16 C 0.10132(13) 0.5710(2) -0.26923(17) 0.0823(8) Uani 1 1 d .
H16A H 0.1233 0.6175 -0.2898 0.123 Uiso 1 1 calc R
H16B H 0.0610 0.6043 -0.2866 0.123 Uiso 1 1 calc R
H16C H 0.0906 0.5047 -0.3079 0.123 Uiso 1 1 calc R
C17 C 0.09784(12) 0.0629(2) 0.0586(2) 0.0848(8) Uani 1 1 d .
H17A H 0.0753 0.0678 -0.0184 0.127 Uiso 1 1 calc R
H17B H 0.0669 0.0783 0.0762 0.127 Uiso 1 1 calc R
H17C H 0.1154 -0.0079 0.0825 0.127 Uiso 1 1 calc R
H2A H 0.3157(10) 0.2718(16) 0.4041(18) 0.051(5) Uiso 1 1 d .
N1 N 0.32851(7) 0.37149(11) 0.18207(12) 0.0434(3) Uani 1 1 d .
N2 N 0.31073(8) 0.29196(13) 0.34605(12) 0.0477(4) Uani 1 1 d .
N3 N 0.22450(7) 0.41588(12) 0.03264(12) 0.0442(3) Uani 1 1 d .
N4 N 0.14586(8) 0.55047(12) -0.15217(12) 0.0531(4) Uani 1 1 d .
O1 O 0.31952(8) 0.24496(11) 0.54288(12) 0.0629(4) Uani 1 1 d .
S1 S 0.20634(2) 0.14936(4) 0.25486(4) 0.05714(19) Uani 1 1 d .

loop_
_atom_site_aniso_label
_atom_site_aniso_U_11
_atom_site_aniso_U_22
_atom_site_aniso_U_33
_atom_site_aniso_U_23
_atom_site_aniso_U_13
_atom_site_aniso_U_12
C1 0.0422(9) 0.0567(10) 0.0438(9) -0.0014(8) 0.0235(8) -0.0032(7)
C2 0.0370(9) 0.0725(13) 0.0560(11) 0.0018(10) 0.0210(9) 0.0024(8)
C3 0.0433(10) 0.0781(14) 0.0501(11) 0.0145(10) 0.0133(9) 0.0076(9)
C4 0.0505(10) 0.0675(12) 0.0385(9) 0.0074(8) 0.0196(8) -0.0007(9)
C5 0.0431(9) 0.0443(9) 0.0369(8) -0.0032(7) 0.0209(7) -0.0022(7)
C6 0.0408(8) 0.0387(8) 0.0372(8) -0.0018(6) 0.0202(7) -0.0024(6)
C7 0.0454(9) 0.0379(8) 0.0385(8) 0.0026(6) 0.0261(7) 0.0044(6)
C8 0.0411(8) 0.0388(8) 0.0414(9) 0.0064(7) 0.0235(7) 0.0058(6)
C9 0.0429(9) 0.0454(9) 0.0455(9) 0.0048(7) 0.0284(8) 0.0043(7)
C10 0.0464(10) 0.0478(10) 0.0568(11) 0.0088(8) 0.0218(9) -0.0004(8)
C11 0.0439(9) 0.0426(9) 0.0434(9) 0.0076(7) 0.0198(8) 0.0047(7)
C12 0.0543(10) 0.0439(9) 0.0479(10) 0.0088(7) 0.0317(9) 0.0033(7)
C13 0.0732(13) 0.0475(10) 0.0470(10) 0.0044(8) 0.0368(10) -0.0019(9)
C14 0.0496(10) 0.0473(10) 0.0490(10) 0.0054(8) 0.0169(9) -0.0029(8)
C15 0.0425(9) 0.0445(9) 0.0485(10) 0.0101(7) 0.0240(8) 0.0068(7)
C16 0.0869(17) 0.0788(16) 0.0392(11) 0.0108(10) 0.0125(11) -0.0100(13)
C17 0.0672(14) 0.0647(14) 0.0863(18) 0.0143(13) 0.0239(13) -0.0186(11)
N1 0.0443(8) 0.0431(7) 0.0425(8) 0.0052(6) 0.0250(7) 0.0025(6)
N2 0.0496(9) 0.0593(9) 0.0381(8) 0.0012(7) 0.0278(7) 0.0015(7)
N3 0.0459(8) 0.0432(8) 0.0455(8) 0.0117(6) 0.0277(7) 0.0084(6)
N4 0.0594(9) 0.0434(8) 0.0367(8) 0.0056(6) 0.0165(7) -0.0036(7)
O1 0.0876(10) 0.0551(8) 0.0608(9) 0.0027(6) 0.0516(8) 0.0022(7)
S1 0.0552(3) 0.0619(3) 0.0557(3) 0.0165(2) 0.0329(3) -0.0016(2)

loop_
_atom_type_symbol
_atom_type_description
_atom_type_scat_dispersion_real
_atom_type_scat_dispersion_imag
_atom_type_scat_source
C C 0.0033 0.0016 'International Tables Vol C Tables 4.2.6.8 and 6.1.1.4'
H H 0.0000 0.0000 'International Tables Vol C Tables 4.2.6.8 and 6.1.1.4'
N N 0.0061 0.0033 'International Tables Vol C Tables 4.2.6.8 and 6.1.1.4'
O O 0.0106 0.0060 'International Tables Vol C Tables 4.2.6.8 and 6.1.1.4'
S S 0.1246 0.1234 'International Tables Vol C Tables 4.2.6.8 and 6.1.1.4'

loop_
_geom_angle_atom_site_label_1
_geom_angle_atom_site_label_2
_geom_angle_atom_site_label_3
_geom_angle
C2 C1 C6 121.96(18)
C3 C2 C1 119.84(19)
C2 C3 C4 119.71(18)
C3 C4 C5 120.93(18)
C4 C5 C6 120.09(16)
C4 C5 N2 120.17(16)
C6 C5 N2 119.72(15)
C1 C6 C5 117.44(16)
C1 C6 N1 116.63(15)
C5 C6 N1 125.65(15)
N1 C7 N3 118.40(15)
N1 C7 C8 125.55(15)
N3 C7 C8 115.89(14)
C9 C8 C11 112.02(15)
C9 C8 C7 121.21(16)
C11 C8 C7 126.72(15)
C8 C9 N2 125.74(16)
C8 C9 S1 111.33(14)
N2 C9 S1 122.73(13)
C11 C10 C17 129.2(2)
C11 C10 S1 110.71(14)
C17 C10 S1 120.09(17)
C10 C11 C8 114.05(17)
N3 C12 C13 109.45(15)
N4 C13 C12 110.78(16)
N4 C14 C15 110.74(15)
N3 C15 C14 109.87(16)
C7 N1 C6 123.87(14)
C9 N2 C5 112.94(14)
C7 N3 C15 120.86(14)
C7 N3 C12 118.45(14)
C15 N3 C12 111.81(14)
C14 N4 C13 109.35(15)
C14 N4 C16 111.15(16)
C13 N4 C16 110.46(18)
C9 S1 C10 91.88(9)

loop_
_geom_bond_atom_site_label_1
_geom_bond_atom_site_label_2
_geom_bond_distance
C1 C2 1.379(3)
C1 C6 1.394(2)
C2 C3 1.376(3)
C3 C4 1.376(3)
C4 C5 1.391(3)
C5 C6 1.404(2)
C5 N2 1.423(2)
C6 N1 1.407(2)
C7 N1 1.284(2)
C7 N3 1.381(2)
C7 C8 1.476(2)
C8 C9 1.361(2)
C8 C11 1.432(2)
C9 N2 1.393(2)
C9 S1 1.7325(18)
C10 C11 1.347(3)
C10 C17 1.509(3)
C10 S1 1.735(2)
C12 N3 1.463(2)
C12 C13 1.510(2)
C13 N4 1.465(3)
C14 N4 1.464(3)
C14 C15 1.516(3)
C15 N3 1.461(2)
C16 N4 1.468(2)
